data_2006401
loop_
_publ_author_name
'Xavier Solans'
'Joaquim Solans'
'M. Victoria Dom\`enech'

_publ_section_title
;
 Potassium Strontium Tetraborate Decahydrate and Ammonium Calcium
 Tetraborate Octahydrate
;
_journal_issue 8
_journal_name_full 'Acta Crystallographica Section C'
_journal_page_first 994
_journal_page_last 997
_journal_paper_doi 10.1107/S0108270196007032
_journal_volume 53
_journal_year 1997
_chemical_formula_moiety '(N H4 )2 Ca [H4 B4 O9 ]2 , 8H2 O'
_chemical_formula_structural '(N H4 )2 Ca [H4 B4 O9 ]2 , 8H2 O'
_chemical_formula_sum 'B8 Ca H32 N2 O26'
_chemical_formula_weight 602.84
_chemical_name_systematic
;
 Ammonium Calcium Tetraborate Octohydrate
;
_space_group_IT_number 19
_symmetry_cell_setting orthorhombic
_symmetry_space_group_name_Hall 'P 2ac 2ab'
_symmetry_space_group_name_H-M 'P 21 21 21'
_audit_creation_method SHELXL
_cell_angle_alpha 90.00
_cell_angle_beta 90.00
_cell_angle_gamma 90.00
_cell_formula_units_Z 4
_cell_length_a 16.659(2)
_cell_length_b 12.571(2)
_cell_length_c 11.588(2)
_cell_measurement_reflns_used 25
_cell_measurement_temperature 293(2)
_cell_measurement_theta_max 12
_cell_measurement_theta_min 8
_cell_volume 2426.8(6)
_diffrn_ambient_temperature 293(2)
_diffrn_measurement_device 'Philips PW1100'
_diffrn_measurement_method \w
_diffrn_radiation_monochromator graphite
_diffrn_radiation_source 'fine-focus sealed tube'
_diffrn_radiation_type MoK\a
_diffrn_radiation_wavelength 0.71069
_diffrn_reflns_av_R_equivalents 0.0000
_diffrn_reflns_av_sigmaI/netI 0.0194
_diffrn_reflns_limit_h_max 19
_diffrn_reflns_limit_h_min 0
_diffrn_reflns_limit_k_max 14
_diffrn_reflns_limit_k_min 0
_diffrn_reflns_limit_l_max 13
_diffrn_reflns_limit_l_min 0
_diffrn_reflns_number 2191
_diffrn_reflns_theta_max 24.96
_diffrn_reflns_theta_min 2.03
_diffrn_standards_decay_% 0
_diffrn_standards_interval_time 120
_diffrn_standards_number 3
_exptl_absorpt_coefficient_mu 0.370
_exptl_absorpt_correction_type none
_exptl_crystal_colour Colourless
_exptl_crystal_density_diffrn 1.650
_exptl_crystal_description Prismatic
_exptl_crystal_F_000 1256
_exptl_crystal_size_max 0.2
_exptl_crystal_size_mid 0.1
_exptl_crystal_size_min 0.1
_refine_diff_density_max 0.201
_refine_diff_density_min -0.243
_refine_ls_abs_structure_details 'Flack (1983)'
_refine_ls_abs_structure_Flack 0.00(4)
_refine_ls_extinction_coef 0.0106(7)
_refine_ls_extinction_method 'SHELXL93 (Sheldrick, 1993)'
_refine_ls_goodness_of_fit_all 1.020
_refine_ls_goodness_of_fit_obs 1.020
_refine_ls_hydrogen_treatment 'H atoms: see text'
_refine_ls_matrix_type fullcycle
_refine_ls_number_parameters 344
_refine_ls_number_reflns 2191
_refine_ls_number_restraints 0
_refine_ls_restrained_S_all 1.020
_refine_ls_restrained_S_obs 1.020
_refine_ls_R_factor_all 0.026
_refine_ls_R_factor_obs .026
_refine_ls_shift/esd_max 0.126
_refine_ls_shift/esd_mean 0.016
_refine_ls_structure_factor_coef Fsqd
_refine_ls_weighting_details 'w = 1/[\s^2^(Fo^2^)+(0.0506P)^2^+0.2553P] where P=(Fo^2^+2Fc^2^)/3'
_refine_ls_weighting_scheme calc
_refine_ls_wR_factor_all 0.067
_refine_ls_wR_factor_obs .067
_reflns_number_observed 2188
_reflns_number_total 2191
_reflns_observed_criterion >2sigma(I)
_cod_data_source_file ka1150.cif
_cod_data_source_block 2
_cod_depositor_comments
;
The following automatic conversions were performed:

'_symmetry_cell_setting' value 'Orthorhombic' changed to
'orthorhombic' according to
/home/saulius/struct/CIF-dictionaries/cif_core.dic dictionary named
'cif_core.dic' version 2.4.1 from 2010-06-29.

Automatic conversion script
Id: cif_fix_values 1715 2011-07-08 13:25:40Z adriana 

The following automatic conversions were performed:

'_refine_ls_weighting_scheme' value 'w =
1/[\s^2^(Fo^2^)+(0.0506P)^2^+0.2553P] where P=(Fo^2^+2Fc^2^)/3' was
changed to 'calc'. New tag '_refine_ls_weighting_details' was
created. The value of the new tag was set to 'w =
1/[\s^2^(Fo^2^)+(0.0506P)^2^+0.2553P] where P=(Fo^2^+2Fc^2^)/3'.

Automatic conversion script
Id: cif_fix_values 3143 2015-03-26 13:38:13Z robertas 
;
_cod_database_code 2006401

loop_
_symmetry_equiv_pos_as_xyz
'x, y, z'
'-x+1/2, -y, z+1/2'
'-x, y+1/2, -z+1/2'
'x+1/2, -y+1/2, -z'

loop_
_atom_site_aniso_label
_atom_site_aniso_U_11
_atom_site_aniso_U_22
_atom_site_aniso_U_33
_atom_site_aniso_U_12
_atom_site_aniso_U_13
_atom_site_aniso_U_23
N1 .040 .037 .047 .008 -.003 -.003
N2 .051 .040 .041 .000 .008 .002
O11 .013 .019 .016 .001 .000 -.001
B21 .010 .019 .019 .001 -.002 -.005
O31 .012 .026 .016 .002 .001 .000
B41 .012 .023 .019 -.001 -.002 -.001
O51 .013 .031 .016 .003 .001 .000
B61 .012 .020 .016 .000 -.001 -.002
O71 .015 .023 .027 -.004 .005 -.005
B81 .015 .021 .018 -.001 -.001 -.001
O91 .014 .020 .026 -.001 .003 -.005
O21 .013 .029 .017 -.004 .002 .000
O41 .015 .050 .017 .002 -.002 -.003
O61 .010 .025 .024 .002 .000 -.007
O81 .020 .021 .030 -.006 .007 -.007
Ca .011 .026 .020 .000 .001 .000
O12 .012 .019 .017 .000 .001 .000
B22 .011 .019 .015 .000 .001 .001
O32 .012 .026 .015 -.002 .000 .001
B42 .013 .021 .019 -.002 .000 -.001
O52 .014 .032 .016 -.004 -.001 .000
B62 .011 .021 .016 -.001 -.002 -.002
O72 .016 .023 .026 .003 -.005 -.007
B82 .016 .020 .021 .002 -.001 .000
O92 .013 .023 .023 .001 -.004 -.006
O22 .011 .030 .015 .002 .000 .002
O42 .016 .044 .016 -.007 .001 .001
O62 .012 .023 .023 -.003 .000 -.004
O82 .026 .029 .038 .010 -.011 -.014
O1 .067 .022 .053 -.006 .005 -.004
O2 .028 .030 .042 .006 -.005 -.007
O3 .013 .126 .023 .006 .002 .000
O4 .035 .029 .048 .000 .012 -.002
O5 .019 .033 .062 .001 -.004 -.002
O6 .018 .104 .021 .010 -.003 -.001
O7 .023 .032 .073 .004 -.011 -.015
O8A .119 .040 .089 -.036 -.060 .021
O8B .130 .026 .075 -.013 -.041 -.001

loop_
_atom_site_label
_atom_site_fract_x
_atom_site_fract_y
_atom_site_fract_z
_atom_site_U_iso_or_equiv
_atom_site_thermal_displace_type
_atom_site_calc_flag
_atom_site_refinement_flags
_atom_site_occupancy
_atom_site_disorder_group
_atom_site_type_symbol
N1 .6225(2) .2273(3) .2433(3) .041 Uani d . 1 . N
HN11 .5962 .2725 .2146 .067 Uiso d N 1 . H
HN21 .6592 .2582 .2932 .067 Uiso d N 1 . H
HN31 .6451 .1949 .1900 .067 Uiso d N 1 . H
HN41 .5804 .1870 .2662 .067 Uiso d N 1 . H
N2 .4290(2) .2213(3) .7526(3) .044 Uani d . 1 . N
HN12 .4092 .1526 .7248 .067 Uiso d N 1 . H
HN22 .4619 .2422 .6927 .067 Uiso d N 1 . H
HN32 .3799 .2617 .7777 .067 Uiso d N 1 . H
HN42 .4554 .2177 .8053 .067 Uiso d N 1 . H
O11 .23701(10) .03687(14) .83689(14) .016 Uani d . 1 . O
B21 .3070(2) -.0335(3) .8234(2) .016 Uani d . 1 . B
O31 .35085(10) -.0399(2) .93535(15) .018 Uani d . 1 . O
B41 .3076(2) -.0327(3) 1.0355(2) .018 Uani d . 1 . B
O51 .22659(10) -.0163(2) 1.0358(2) .020 Uani d . 1 . O
B61 .1819(2) -.0037(2) .9246(3) .016 Uani d . 1 . B
O71 .15149(10) -.10894(15) .8873(2) .021 Uani d . 1 . O
B81 .1997(2) -.1696(2) .8191(3) .018 Uani d . 1 . B
O91 .27646(10) -.14165(14) .7908(2) .020 Uani d . 1 . O
O21 .36146(11) .0049(2) .7359(2) .020 Uani d . 1 . O
O41 .34783(11) -.0420(2) 1.1385(2) .027 Uani d . 1 . O
O61 .11341(10) .06620(15) .9429(2) .020 Uani d . 1 . O
O81 .16765(11) -.2643(2) .7802(2) .024 Uani d . 1 . O
H21 .3358 .0036 .6799 .067 Uiso d N 1 . H
H41 .3200 -.0370 1.1901 .067 Uiso d N 1 . H
H61 .1220 .1079 .9897 .067 Uiso d N 1 . H
H81 .1957 -.2985 .7261 .067 Uiso d N 1 . H
Ca .52882(3) -.03409(4) .43582(5) .019 Uani d . 1 . Ca
O12 .77384(10) .03767(14) .44564(15) .016 Uani d . 1 . O
B22 .7094(2) -.0387(2) .4258(2) .015 Uani d . 1 . B
O32 .66123(10) -.05463(15) .53283(14) .017 Uani d . 1 . O
B42 .6995(2) -.0463(3) .6365(3) .018 Uani d . 1 . B
O52 .77978(10) -.0252(2) .6417(2) .021 Uani d . 1 . O
B62 .8279(2) -.0011(2) .5353(3) .016 Uani d . 1 . B
O72 .86713(10) -.10092(15) .4962(2) .021 Uani d . 1 . O
B82 .8250(2) -.1663(2) .4238(3) .019 Uani d . 1 . B
O92 .74767(10) -.14236(14) .3906(2) .020 Uani d . 1 . O
O22 .65132(10) -.0059(2) .3418(2) .019 Uani d . 1 . O
O42 .65368(11) -.0571(2) .7345(2) .026 Uani d . 1 . O
O62 .89113(10) .07312(15) .5651(2) .019 Uani d . 1 . O
O82 .86103(12) -.2581(2) .3876(2) .031 Uani d . 1 . O
H22 .6712 -.0024 .2647 .067 Uiso d N 1 . H
H42 .6778 -.0449 .8014 .067 Uiso d N 1 . H
H62 .8730 .1219 .6051 .067 Uiso d N 1 . H
H82 .8357 -.2865 .3358 .067 Uiso d N 1 . H
O1 .2794(2) .2372(2) .8838(3) .047 Uani d . 1 . O
O2 .4924(2) -.1660(2) -.0699(2) .033 Uani d . 1 . O
O3 .5045(2) -.0467(3) .6374(2) .054 Uani d . 1 . O
O4 .5368(2) -.2167(2) .3790(3) .037 Uani d . 1 . O
O5 .4725(2) .1234(2) .9633(3) .038 Uani d . 1 . O
O6 .4976(2) -.0090(3) .2335(2) .048 Uani d . 1 . O
O7 .5038(2) .1523(2) .4305(3) .043 Uani d . 1 . O
O8A .3060(8) .7278(7) .0303(10) .083 Uani d P .48 . O
O8B .2420(8) .7478(6) .1032(9) .077 Uani d P .52 . O
H101 .2630 .1686 .8872 .067 Uiso d N 1 . H
H102 .2951 .2415 .9413 .067 Uiso d N 1 . H
H201 .5295 -.1257 -.0226 .067 Uiso d N 1 . H
H202 .4569 -.1298 -.0740 .067 Uiso d N 1 . H
H301 .4617 -.0340 .6713 .067 Uiso d N 1 . H
H302 .5471 -.0320 .6860 .067 Uiso d N 1 . H
H401 .5386 -.2640 .4283 .067 Uiso d N 1 . H
H402 .5691 -.2307 .3385 .067 Uiso d N 1 . H
H501 .5183 .1095 .9679 .067 Uiso d N 1 . H
H502 .4410 .0560 .9547 .067 Uiso d N 1 . H
H601 .4549 -.0196 .1935 .067 Uiso d N 1 . H
H602 .5285 -.0207 .1808 .067 Uiso d N 1 . H
H701 .5167 .2073 .4789 .067 Uiso d N 1 . H
H702 .4555 .1582 .4106 .067 Uiso d N 1 . H
H81A .2882 .6584 .0193 .067 Uiso d N .48 . H
H82A .3265 .7105 -.0651 .067 Uiso d N .48 . H
H81B .2498 .6924 .0815 .067 Uiso d N .52 . H
H82B .2180 .7884 .0883 .067 Uiso d N .52 . H

loop_
_atom_type_symbol
_atom_type_description
_atom_type_scat_dispersion_real
_atom_type_scat_dispersion_imag
_atom_type_scat_source
H H 0.0000 0.0000 'International Tables Vol C Tables 4.2.6.8 and 6.1.1.4'
O O 0.0106 0.0060 'International Tables Vol C Tables 4.2.6.8 and 6.1.1.4'
N N 0.0061 0.0033 'International Tables Vol C Tables 4.2.6.8 and 6.1.1.4'
B B 0.0013 0.0007 'International Tables Vol C Tables 4.2.6.8 and 6.1.1.4'
Ca Ca 0.2262 0.3064 'International Tables Vol C Tables 4.2.6.8 and 6.1.1.4'

loop_
_geom_angle_atom_site_label_1
_geom_angle_atom_site_label_2
_geom_angle_atom_site_label_3
_geom_angle_site_symmetry_1
_geom_angle_site_symmetry_3
_geom_angle
_geom_angle_publ_flag
O22 Ca O3 . . 128.05(5) yes
O22 Ca O7 . . 89.51(5) yes
O3 Ca O7 . . 93.51(2) yes
O22 Ca O4 . . 88.22(5) yes
O3 Ca O4 . . 102.47(2) yes
O7 Ca O4 . . 161.30(3) yes
O22 Ca O61 . 2_554 154.22(7) yes
O3 Ca O61 . 2_554 77.71(5) yes
O7 Ca O61 . 2_554 89.65(5) yes
O4 Ca O61 . 2_554 84.42(5) yes
O22 Ca O6 . . 73.54(5) yes
O3 Ca O6 . . 157.49(2) yes
O7 Ca O6 . . 79.02(2) yes
O4 Ca O6 . . 82.54(2) yes
O61 Ca O6 2_554 . 81.01(5) yes
O22 Ca O32 . . 56.86(6) yes
O3 Ca O32 . . 72.55(4) yes
O7 Ca O32 . . 105.58(5) yes
O4 Ca O32 . . 88.61(5) yes
O61 Ca O32 2_554 . 147.16(6) yes
O6 Ca O32 . . 129.85(4) yes

loop_
_geom_bond_atom_site_label_1
_geom_bond_atom_site_label_2
_geom_bond_site_symmetry_2
_geom_bond_distance
_geom_bond_publ_flag
Ca O22 . 2.340(2) yes
Ca O3 . 2.3760(7) yes
Ca O7 . 2.3809(7) yes
Ca O4 . 2.3915(7) yes
Ca O61 2_554 2.405(2) yes
Ca O6 . 2.4219(7) yes
Ca O32 . 2.489(2) yes
